data_4511356
loop_
_publ_author_name
'Imaz, Inhar'
'Thillet, Anthony'
'Sutter, Jean-Pascal'

_publ_section_title
;
 Charge-Assisted Hydrogen-Bonded Assemblage of an Anionic
 {M(C2O4)4}4-Building Unit and Organic Cations:&#x00A0; A Versatile
 Approach to Hybrid Supramolecular Architectures
;
_journal_issue 9
_journal_name_full 'Crystal Growth &amp; Design'
_journal_page_first 1753
_journal_paper_doi 10.1021/cg060905+
_journal_volume 7
_journal_year 2007
_chemical_formula_moiety 'C8 O16 Zr, 2(C10 H10 N2)'
_chemical_formula_sum 'C28 H20 N4 O16 Zr'
_chemical_formula_weight 759.70
_chemical_name_systematic
;
 ?
;
_space_group_IT_number 15
_symmetry_cell_setting monoclinic
_symmetry_space_group_name_Hall '-C 2yc'
_symmetry_space_group_name_H-M 'C 1 2/c 1'
_atom_sites_solution_hydrogens geom
_atom_sites_solution_primary direct
_atom_sites_solution_secondary difmap
_audit_creation_method SHELXL-97
_cell_angle_alpha 90.00
_cell_angle_beta 121.24(1)
_cell_angle_gamma 90.00
_cell_formula_units_Z 4
_cell_length_a 19.451(1)
_cell_length_b 10.994(1)
_cell_length_c 15.087(1)
_cell_measurement_temperature 293(2)
_cell_measurement_theta_max 20
_cell_measurement_theta_min 1
_cell_volume 2758.5(4)
_computing_structure_refinement 'SHELXL-97 (Sheldrick, 1997)'
_diffrn_ambient_temperature 293(2)
_diffrn_measured_fraction_theta_full 0.997
_diffrn_measured_fraction_theta_max 0.997
_diffrn_radiation_monochromator graphite
_diffrn_radiation_source 'fine-focus sealed tube'
_diffrn_radiation_type MoK\a
_diffrn_radiation_wavelength 0.71073
_diffrn_reflns_av_R_equivalents 0.0432
_diffrn_reflns_av_sigmaI/netI 0.0341
_diffrn_reflns_limit_h_max 24
_diffrn_reflns_limit_h_min -22
_diffrn_reflns_limit_k_max 13
_diffrn_reflns_limit_k_min -13
_diffrn_reflns_limit_l_max 18
_diffrn_reflns_limit_l_min -18
_diffrn_reflns_number 10184
_diffrn_reflns_theta_full 26.09
_diffrn_reflns_theta_max 26.09
_diffrn_reflns_theta_min 2.22
_exptl_absorpt_coefficient_mu 0.493
_exptl_absorpt_correction_type empirical
_exptl_absorpt_process_details scalepack
_exptl_crystal_colour white
_exptl_crystal_density_diffrn 1.829
_exptl_crystal_density_method 'not measured'
_exptl_crystal_description prisme
_exptl_crystal_F_000 1536
_exptl_crystal_size_max 0.4
_exptl_crystal_size_mid 0.17
_exptl_crystal_size_min 0.1
_refine_diff_density_max 2.358
_refine_diff_density_min -1.575
_refine_diff_density_rms 0.316
_refine_ls_extinction_method none
_refine_ls_goodness_of_fit_ref 1.237
_refine_ls_hydrogen_treatment mixed
_refine_ls_matrix_type full
_refine_ls_number_parameters 238
_refine_ls_number_reflns 2733
_refine_ls_number_restraints 0
_refine_ls_restrained_S_all 1.237
_refine_ls_R_factor_all 0.0900
_refine_ls_R_factor_gt 0.0720
_refine_ls_shift/su_max 0.000
_refine_ls_shift/su_mean 0.000
_refine_ls_structure_factor_coef Fsqd
_refine_ls_weighting_details 'calc w=1/[\s^2^(Fo^2^)+(0.1270P)^2^+35.5155P] where P=(Fo^2^+2Fc^2^)/3'
_refine_ls_weighting_scheme calc
_refine_ls_wR_factor_gt 0.2311
_refine_ls_wR_factor_ref 0.2593
_reflns_number_gt 2425
_reflns_number_total 2733
_reflns_threshold_expression >2sigma(I)
_cod_data_source_file cg060905%2Bsi20061211_093116.cif
_cod_data_source_block Cmpd_1a
_cod_depositor_comments
;
The following automatic conversions were performed:

'_symmetry_cell_setting' value 'Monoclinic' changed to 'monoclinic'
according to
/usr/data/users/saulius/automatic-downloads/retrospective/ACS/lib/dictionaries/cif_core.dic
dictionary named 'cif_core.dic' version 2.4.2 from 2011-04-26.

Automatic conversion script
Id: cif_fix_values 2281 2013-09-26 08:29:07Z andrius 
;
_cod_original_sg_symbol_H-M C2/c
_cod_database_code 4511356

loop_
_symmetry_equiv_pos_as_xyz
'x, y, z'
'-x, y, -z+1/2'
'x+1/2, y+1/2, z'
'-x+1/2, y+1/2, -z+1/2'
'-x, -y, -z'
'x, -y, z-1/2'
'-x+1/2, -y+1/2, -z'
'x+1/2, -y+1/2, z-1/2'

loop_
_atom_site_label
_atom_site_type_symbol
_atom_site_fract_x
_atom_site_fract_y
_atom_site_fract_z
_atom_site_U_iso_or_equiv
_atom_site_adp_type
_atom_site_occupancy
_atom_site_symmetry_multiplicity
_atom_site_calc_flag
_atom_site_refinement_flags
Zr01 Zr 0.5000 0.20769(8) 0.7500 0.0275(4) Uani 1 2 d S
O7 O 0.0146(3) 0.1316(5) 0.3481(4) 0.0366(12) Uani 1 1 d .
O5 O 0.0775(4) -0.0500(5) 0.3872(5) 0.0491(15) Uani 1 1 d .
O6 O 0.2021(3) 0.0634(5) 0.3813(5) 0.0475(15) Uani 1 1 d .
O4 O 0.4468(4) 0.1479(5) 0.8400(5) 0.0431(14) Uani 1 1 d .
O8 O 0.1262(3) 0.2308(5) 0.3307(5) 0.0411(14) Uani 1 1 d .
O3 O 0.5677(3) 0.0505(5) 0.8467(5) 0.0404(13) Uani 1 1 d .
O2 O 0.5435(4) -0.1301(6) 0.8957(6) 0.0556(17) Uani 1 1 d .
N2 N 0.1069(5) 0.2418(6) 0.6039(6) 0.0410(16) Uani 1 1 d .
N1 N 0.2781(4) -0.3241(6) 0.6237(5) 0.0392(15) Uani 1 1 d .
C3 C 0.1781(4) 0.0219(7) 0.6212(6) 0.0307(15) Uani 1 1 d .
C14 C 0.4561(5) 0.0363(7) 0.8694(6) 0.0350(16) Uani 1 1 d .
C6 C 0.2141(4) -0.1006(7) 0.6254(6) 0.0330(15) Uani 1 1 d .
C1 C 0.0701(5) 0.1426(7) 0.6106(7) 0.0420(19) Uani 1 1 d .
H9 H 0.0220 0.1486 0.6095 0.050 Uiso 1 1 calc R
C2 C 0.1055(5) 0.0307(8) 0.6190(7) 0.0383(17) Uani 1 1 d .
C9 C 0.3195(5) -0.2217(8) 0.6332(7) 0.0441(19) Uani 1 1 d .
H7 H 0.3697 -0.2272 0.6400 0.053 Uiso 1 1 calc R
C11 C 0.0724(4) 0.0578(7) 0.3667(6) 0.0313(15) Uani 1 1 d .
C4 C 0.2125(5) 0.1277(7) 0.6150(7) 0.0375(17) Uani 1 1 d .
H5 H 0.2610 0.1248 0.6170 0.045 Uiso 1 1 calc R
C7 C 0.1744(5) -0.2088(8) 0.6179(8) 0.0429(19) Uani 1 1 d .
C13 C 0.5292(5) -0.0246(7) 0.8726(6) 0.0378(17) Uani 1 1 d .
C10 C 0.2885(4) -0.1099(7) 0.6331(7) 0.0383(17) Uani 1 1 d .
H6 H 0.3172 -0.0399 0.6381 0.046 Uiso 1 1 calc R
C12 C 0.1403(4) 0.1187(7) 0.3596(6) 0.0337(16) Uani 1 1 d .
C5 C 0.1761(5) 0.2387(8) 0.6060(7) 0.0438(19) Uani 1 1 d .
H20 H 0.1997 0.3102 0.6014 0.053 Uiso 1 1 calc R
C8 C 0.2070(5) -0.3174(8) 0.6172(7) 0.045(2) Uani 1 1 d .
H8 H 0.1794 -0.3886 0.6121 0.054 Uiso 1 1 calc R
O1 O 0.4138(3) -0.0196(5) 0.8926(5) 0.0413(13) Uani 1 1 d .
H1 H 0.297(5) -0.410(8) 0.615(6) 0.03(2) Uiso 1 1 d .
H2 H 0.086(5) 0.309(7) 0.594(6) 0.020(18) Uiso 1 1 d .
H4 H 0.132(5) -0.209(7) 0.610(6) 0.03(2) Uiso 1 1 d .
H3 H 0.083(6) -0.027(9) 0.620(7) 0.04(3) Uiso 1 1 d .

loop_
_atom_site_aniso_label
_atom_site_aniso_U_11
_atom_site_aniso_U_22
_atom_site_aniso_U_33
_atom_site_aniso_U_23
_atom_site_aniso_U_13
_atom_site_aniso_U_12
Zr01 0.0262(5) 0.0196(5) 0.0453(6) 0.000 0.0247(4) 0.000
O7 0.032(3) 0.038(3) 0.050(3) 0.006(2) 0.028(2) 0.002(2)
O5 0.047(3) 0.034(3) 0.066(4) 0.015(3) 0.029(3) 0.001(3)
O6 0.033(3) 0.029(3) 0.083(4) 0.009(3) 0.031(3) 0.005(2)
O4 0.053(3) 0.030(3) 0.072(4) 0.013(3) 0.051(3) 0.013(2)
O8 0.028(3) 0.024(3) 0.072(4) 0.011(2) 0.027(3) 0.002(2)
O3 0.039(3) 0.034(3) 0.056(3) 0.012(3) 0.030(3) 0.010(2)
O2 0.067(4) 0.033(3) 0.087(5) 0.020(3) 0.055(4) 0.022(3)
N2 0.052(4) 0.023(3) 0.056(4) -0.006(3) 0.034(4) 0.000(3)
N1 0.042(4) 0.029(3) 0.048(4) 0.006(3) 0.024(3) 0.004(3)
C3 0.030(3) 0.028(4) 0.038(4) -0.004(3) 0.020(3) -0.005(3)
C14 0.040(4) 0.030(4) 0.047(4) 0.001(3) 0.031(4) 0.005(3)
C6 0.033(4) 0.029(4) 0.036(4) 0.001(3) 0.018(3) -0.002(3)
C1 0.047(5) 0.030(4) 0.061(5) -0.007(4) 0.037(4) -0.006(3)
C2 0.043(4) 0.029(4) 0.050(5) -0.002(3) 0.030(4) -0.005(3)
C9 0.038(4) 0.041(5) 0.060(5) 0.004(4) 0.030(4) 0.000(3)
C11 0.026(3) 0.028(4) 0.040(4) 0.004(3) 0.017(3) -0.001(3)
C4 0.034(4) 0.028(4) 0.058(5) -0.004(3) 0.030(4) -0.007(3)
C7 0.035(4) 0.036(4) 0.067(6) 0.005(4) 0.033(4) -0.005(3)
C13 0.039(4) 0.032(4) 0.051(4) 0.007(3) 0.029(4) 0.009(3)
C10 0.029(4) 0.032(4) 0.055(5) 0.006(3) 0.023(3) -0.002(3)
C12 0.029(3) 0.023(3) 0.048(4) 0.000(3) 0.020(3) 0.000(3)
C5 0.049(5) 0.030(4) 0.067(5) -0.004(4) 0.040(4) -0.014(3)
C8 0.040(4) 0.033(4) 0.063(5) 0.005(4) 0.028(4) -0.005(3)
O1 0.046(3) 0.025(3) 0.072(4) 0.006(2) 0.044(3) 0.002(2)

loop_
_atom_type_symbol
_atom_type_description
_atom_type_scat_dispersion_real
_atom_type_scat_dispersion_imag
_atom_type_scat_source
C C 0.0033 0.0016 'International Tables Vol C Tables 4.2.6.8 and 6.1.1.4'
N N 0.0061 0.0033 'International Tables Vol C Tables 4.2.6.8 and 6.1.1.4'
O O 0.0106 0.0060 'International Tables Vol C Tables 4.2.6.8 and 6.1.1.4'
Zr Zr -2.9673 0.5597 'International Tables Vol C Tables 4.2.6.8 and 6.1.1.4'
H H 0.0000 0.0000 'International Tables Vol C Tables 4.2.6.8 and 6.1.1.4'

loop_
_geom_angle_atom_site_label_1
_geom_angle_atom_site_label_2
_geom_angle_atom_site_label_3
_geom_angle
_geom_angle_site_symmetry_1
_geom_angle_site_symmetry_3
O4 Zr01 O4 145.1(3) 2_656 .
O4 Zr01 O3 70.6(2) 2_656 2_656
O4 Zr01 O3 82.1(2) . 2_656
O4 Zr01 O3 82.1(2) 2_656 .
O4 Zr01 O3 70.6(2) . .
O3 Zr01 O3 76.7(3) 2_656 .
O4 Zr01 O8 71.7(2) 2_656 8_556
O4 Zr01 O8 119.9(2) . 8_556
O3 Zr01 O8 135.9(2) 2_656 8_556
O3 Zr01 O8 76.3(2) . 8_556
O4 Zr01 O8 119.9(2) 2_656 7_556
O4 Zr01 O8 71.7(2) . 7_556
O3 Zr01 O8 76.3(2) 2_656 7_556
O3 Zr01 O8 135.9(2) . 7_556
O8 Zr01 O8 144.3(3) 8_556 7_556
O4 Zr01 O7 135.36(19) 2_656 8_556
O4 Zr01 O7 76.4(2) . 8_556
O3 Zr01 O7 152.69(19) 2_656 8_556
O3 Zr01 O7 110.8(2) . 8_556
O8 Zr01 O7 70.63(19) 8_556 8_556
O8 Zr01 O7 81.1(2) 7_556 8_556
O4 Zr01 O7 76.4(2) 2_656 7_556
O4 Zr01 O7 135.36(19) . 7_556
O3 Zr01 O7 110.8(2) 2_656 7_556
O3 Zr01 O7 152.69(19) . 7_556
O8 Zr01 O7 81.1(2) 8_556 7_556
O8 Zr01 O7 70.63(19) 7_556 7_556
O7 Zr01 O7 75.0(3) 8_556 7_556
C11 O7 Zr01 116.0(4) . 7_556
C14 O4 Zr01 118.2(5) . .
C12 O8 Zr01 117.4(5) . 7_556
C13 O3 Zr01 117.1(5) . .
C5 N2 C1 123.4(8) . .
C8 N1 C9 120.0(7) . .
C4 C3 C2 117.5(7) . .
C4 C3 C6 122.1(6) . .
C2 C3 C6 120.3(7) . .
O1 C14 O4 125.9(7) . .
O1 C14 C13 121.4(7) . .
O4 C14 C13 112.7(6) . .
C7 C6 C10 116.9(7) . .
C7 C6 C3 122.4(7) . .
C10 C6 C3 120.6(7) . .
N2 C1 C2 118.3(8) . .
C1 C2 C3 120.8(8) . .
N1 C9 C10 120.8(8) . .
O5 C11 O7 127.9(7) . .
O5 C11 C12 118.9(7) . .
O7 C11 C12 113.2(6) . .
C3 C4 C5 121.0(7) . .
C8 C7 C6 120.8(8) . .
O2 C13 O3 127.9(7) . .
O2 C13 C14 119.9(7) . .
O3 C13 C14 112.2(6) . .
C9 C10 C6 120.2(7) . .
O6 C12 O8 124.7(7) . .
O6 C12 C11 121.6(7) . .
O8 C12 C11 113.7(6) . .
N2 C5 C4 119.0(7) . .
N1 C8 C7 121.3(8) . .

loop_
_geom_bond_atom_site_label_1
_geom_bond_atom_site_label_2
_geom_bond_distance
_geom_bond_site_symmetry_2
Zr01 O4 2.191(5) 2_656
Zr01 O4 2.191(5) .
Zr01 O3 2.204(5) 2_656
Zr01 O3 2.204(5) .
Zr01 O8 2.206(5) 8_556
Zr01 O8 2.206(5) 7_556
Zr01 O7 2.226(5) 8_556
Zr01 O7 2.226(5) 7_556
O7 C11 1.295(9) .
O7 Zr01 2.226(5) 7_556
O5 C11 1.216(9) .
O6 C12 1.232(9) .
O4 C14 1.286(9) .
O8 C12 1.288(9) .
O8 Zr01 2.206(5) 7_556
O3 C13 1.305(10) .
O2 C13 1.201(10) .
N2 C5 1.332(11) .
N2 C1 1.336(11) .
N1 C8 1.336(11) .
N1 C9 1.348(11) .
C3 C4 1.368(10) .
C3 C2 1.400(11) .
C3 C6 1.504(10) .
C14 O1 1.215(9) .
C14 C13 1.548(10) .
C6 C7 1.391(11) .
C6 C10 1.394(11) .
C1 C2 1.382(12) .
C9 C10 1.369(12) .
C11 C12 1.533(10) .
C4 C5 1.381(12) .
C7 C8 1.354(12) .
